data_1504394
loop_
_publ_author_name
'Dziubek, Kamil F.'
'Katrusiak, Andrzej'

_publ_section_title
;
 Polar symmetry in new high-pressure phases of chloroform and bromoform.
;
_journal_issue 38
_journal_name_full 'The journal of physical chemistry. B'
_journal_page_first 12001
_journal_page_last 12009
_journal_paper_doi 10.1021/jp8020134
_journal_volume 112
_journal_year 2008
_chemical_formula_moiety 'C H Cl3'
_chemical_formula_sum 'C H Cl3'
_chemical_formula_weight 119.37
_chemical_melting_point 210
_chemical_name_common chloroform
_chemical_name_systematic trichloromethane
_space_group_IT_number 62
_symmetry_cell_setting orthorhombic
_symmetry_Int_Tables_number 62
_symmetry_space_group_name_Hall '-P 2ac 2n'
_symmetry_space_group_name_H-M 'P n m a'
_atom_sites_solution_hydrogens geom
_atom_sites_solution_primary direct
_atom_sites_solution_secondary difmap
_audit_creation_method SHELXL-97
_cell_angle_alpha 90.00
_cell_angle_beta 90.00
_cell_angle_gamma 90.00
_cell_formula_units_Z 4
_cell_length_a 7.4081(10)
_cell_length_b 9.4034(14)
_cell_length_c 5.754(3)
_cell_measurement_reflns_used 1968
_cell_measurement_temperature 295(2)
_cell_volume 400.8(2)
_computing_cell_refinement 'CrysAlisRED (Oxford Diffraction, 2004)'
_computing_data_collection 'CrysAlisCCD (Oxford Diffraction, 2004)'
_computing_data_reduction 'CrysAlisRED (Oxford Diffraction, 2004); REDSHABS (Katrusiak, A.  2003)'
_computing_publication_material 'SHELXL-97 (Sheldrick, 1997)'
_computing_structure_refinement 'SHELXL-97 (Sheldrick, 1997)'
_computing_structure_solution 'SHELXS-97 (Sheldrick, 1997)'
_diffrn_ambient_temperature 293(2)
_diffrn_measured_fraction_theta_full 0.549
_diffrn_measured_fraction_theta_max 0.549
_diffrn_measurement_device_type 'KM-4 CCD'
_diffrn_measurement_method '\f- and \w-scans'
_diffrn_radiation_monochromator graphite
_diffrn_radiation_probe x-ray
_diffrn_radiation_type MoK\a
_diffrn_radiation_wavelength 0.71073
_diffrn_reflns_av_R_equivalents 0.1845
_diffrn_reflns_av_sigmaI/netI 0.0667
_diffrn_reflns_limit_h_max 9
_diffrn_reflns_limit_h_min -9
_diffrn_reflns_limit_k_max 12
_diffrn_reflns_limit_k_min -12
_diffrn_reflns_limit_l_max 4
_diffrn_reflns_limit_l_min -4
_diffrn_reflns_number 2685
_diffrn_reflns_theta_full 29.95
_diffrn_reflns_theta_max 29.95
_diffrn_reflns_theta_min 4.33
_diffrn_source 'fine-focus sealed tube'
_diffrn_standards_decay_% 0
_diffrn_standards_interval_count 0
_diffrn_standards_number 0
_exptl_absorpt_coefficient_mu 2.042
_exptl_absorpt_correction_T_max 0.89
_exptl_absorpt_correction_T_min 0.39
_exptl_absorpt_correction_type analytical
_exptl_absorpt_process_details
; 
 Corrections for absorption of the diamond-anvil cell and the sample 
 were made using program REDSHABS [Katrusiak, A. (2003) REDSHABS. Adam
 Mickiewicz University Pozna\'n; Katrusiak, A. (2004) Z. Kristallogr.
 219, 461-467].
;
_exptl_crystal_colour colorless
_exptl_crystal_density_diffrn 1.978
_exptl_crystal_density_method 'not measured'
_exptl_crystal_description cylinder
_exptl_crystal_F_000 232
_exptl_crystal_size_max 0.43
_exptl_crystal_size_mid 0.43
_exptl_crystal_size_min 0.20
_refine_diff_density_max 0.276
_refine_diff_density_min -0.299
_refine_diff_density_rms 0.073
_refine_ls_extinction_coef 0.34(4)
_refine_ls_extinction_expression Fc^*^=kFc[1+0.001xFc^2^\l^3^/sin(2\q)]^-1/4^
_refine_ls_extinction_method SHELXL
_refine_ls_goodness_of_fit_ref 0.917
_refine_ls_hydrogen_treatment mixed
_refine_ls_matrix_type full
_refine_ls_number_parameters 25
_refine_ls_number_reflns 339
_refine_ls_number_restraints 0
_refine_ls_restrained_S_all 0.917
_refine_ls_R_factor_all 0.0467
_refine_ls_R_factor_gt 0.0355
_refine_ls_shift/su_max 0.000
_refine_ls_shift/su_mean 0.000
_refine_ls_structure_factor_coef Fsqd
_refine_ls_weighting_details 'calc w=1/[\s^2^(Fo^2^)+(0.0785P)^2^+0.0000P] where P=(Fo^2^+2Fc^2^)/3'
_refine_ls_weighting_scheme calc
_refine_ls_wR_factor_gt 0.0951
_refine_ls_wR_factor_ref 0.1067
_reflns_number_gt 272
_reflns_number_total 339
_reflns_threshold_expression >2sigma(I)
_cod_data_source_file jp8020134_si_001.cif
_cod_data_source_block chloroform_0_62_GPa
_cod_depositor_comments
;
The following automatic conversions were performed:
'_atom_site_symetry_multiplicity' tag replaced with
'_atom_site_symmetry_multiplicity'.

Automatic conversion script
Id: cif_correct_tags 1440 2010-10-19 06:21:57Z saulius 
;
_cod_database_code 1504394

loop_
_symmetry_equiv_pos_as_xyz
'x, y, z'
'-x+1/2, -y, z+1/2'
'-x, y+1/2, -z'
'x+1/2, -y+1/2, -z+1/2'
'-x, -y, -z'
'x-1/2, y, -z-1/2'
'x, -y-1/2, z'
'-x-1/2, y-1/2, z-1/2'

loop_
_atom_site_label
_atom_site_type_symbol
_atom_site_fract_x
_atom_site_fract_y
_atom_site_fract_z
_atom_site_U_iso_or_equiv
_atom_site_adp_type
_atom_site_occupancy
_atom_site_symmetry_multiplicity
_atom_site_calc_flag
_atom_site_refinement_flags
Cl1 Cl 0.18698(11) 0.09774(6) 0.1400(2) 0.0642(7) Uani 1 1 d .
Cl2 Cl 0.10351(11) 0.2500 -0.2819(3) 0.0595(7) Uani 1 2 d S
C1 C 0.0873(4) 0.2500 0.0183(10) 0.0384(14) Uani 1 2 d S
H1 H -0.034(5) 0.2500 0.047(9) 0.046 Uiso 1 2 d S

loop_
_atom_site_aniso_label
_atom_site_aniso_U_11
_atom_site_aniso_U_22
_atom_site_aniso_U_33
_atom_site_aniso_U_23
_atom_site_aniso_U_13
_atom_site_aniso_U_12
Cl1 0.0837(7) 0.0461(6) 0.0627(18) 0.0052(3) -0.0152(5) -0.0013(3)
Cl2 0.0548(6) 0.0828(8) 0.041(2) 0.000 -0.0057(5) 0.000
C1 0.0432(16) 0.0512(18) 0.021(5) 0.000 0.0005(18) 0.000

loop_
_atom_type_symbol
_atom_type_description
_atom_type_scat_dispersion_real
_atom_type_scat_dispersion_imag
_atom_type_scat_source
C C 0.0033 0.0016 'International Tables Vol C Tables 4.2.6.8 and 6.1.1.4'
H H 0.0000 0.0000 'International Tables Vol C Tables 4.2.6.8 and 6.1.1.4'
Cl Cl 0.1484 0.1585 'International Tables Vol C Tables 4.2.6.8 and 6.1.1.4'

loop_
_geom_angle_atom_site_label_1
_geom_angle_atom_site_label_2
_geom_angle_atom_site_label_3
_geom_angle
_geom_angle_site_symmetry_1
_geom_angle_site_symmetry_3
_geom_angle_publ_flag
Cl2 C1 Cl1 111.6(2) . 7_565 n
Cl2 C1 Cl1 111.6(2) . . n
Cl1 C1 Cl1 109.2(3) 7_565 . n

loop_
_geom_bond_atom_site_label_1
_geom_bond_atom_site_label_2
_geom_bond_distance
_geom_bond_site_symmetry_2
_geom_bond_publ_flag
Cl1 C1 1.757(3) . n
Cl2 C1 1.732(6) . n
C1 Cl1 1.756(3) 7_565 n
